data_7712374
loop_
_publ_author_name
'Jaraba Cabrera, Diego'
'Lewis, Ryan'
'D\'iez-Poza, Carlos'
'Alvarez-Miguel, Lucia'
'Mosquera, Marta Elena Gonzalez'
'Hamilton, Alex'
'Whiteoak, Christopher J.'

_publ_section_title
;
 Group 13 Salphen compounds (In, Ga and Al): A comparison of their
 structural features and activities as catalysts for cyclic carbonate
 synthesis
;
_journal_name_full 'Dalton Transactions'
_journal_paper_doi 10.1039/D3DT00089C
_journal_year 2023
_chemical_formula_moiety 'C36 H46 Br Ga N2 O2'
_chemical_formula_sum 'C36 H46 Br Ga N2 O2'
_chemical_formula_weight 688.38
_space_group_crystal_system triclinic
_space_group_IT_number 2
_space_group_name_Hall '-P 1'
_space_group_name_H-M_alt 'P -1'
_atom_sites_solution_hydrogens geom
_atom_sites_solution_primary dual
_audit_creation_date 2022-06-09
_audit_creation_method
;
Olex2 1.3
(compiled 2020.11.12 svn.r5f609507 for OlexSys, GUI svn.r6272)
;
_audit_update_record
;
2022-06-09 deposited with the CCDC.	2023-02-22 downloaded from the CCDC.
;
_cell_angle_alpha 84.461(2)
_cell_angle_beta 78.992(2)
_cell_angle_gamma 71.350(2)
_cell_formula_units_Z 2
_cell_length_a 9.7269(4)
_cell_length_b 12.7417(6)
_cell_length_c 14.5254(7)
_cell_measurement_reflns_used 9049
_cell_measurement_temperature 200.0
_cell_measurement_theta_max 27.15
_cell_measurement_theta_min 2.35
_cell_volume 1673.11(13)
_computing_cell_refinement 'SAINT V8.40B (?, 2016)'
_computing_data_reduction 'SAINT V8.40B (?, 2016)'
_computing_molecular_graphics 'Olex2 1.3 (Dolomanov et al., 2009)'
_computing_publication_material 'Olex2 1.3 (Dolomanov et al., 2009)'
_computing_structure_refinement 'XL  (Sheldrick, 2008)'
_computing_structure_solution 'SHELXT 2018/2 (Sheldrick, 2018)'
_diffrn_ambient_temperature 200.0
_diffrn_measured_fraction_theta_full 0.998
_diffrn_measured_fraction_theta_max 0.998
_diffrn_measurement_device_type 'Bruker APEX-II CCD'
_diffrn_measurement_method '\f and \w scans'
_diffrn_radiation_type MoK\a
_diffrn_radiation_wavelength 0.71073
_diffrn_reflns_av_R_equivalents 0.0909
_diffrn_reflns_av_unetI/netI 0.0400
_diffrn_reflns_Laue_measured_fraction_full 0.998
_diffrn_reflns_Laue_measured_fraction_max 0.998
_diffrn_reflns_limit_h_max 12
_diffrn_reflns_limit_h_min -12
_diffrn_reflns_limit_k_max 16
_diffrn_reflns_limit_k_min -16
_diffrn_reflns_limit_l_max 19
_diffrn_reflns_limit_l_min -19
_diffrn_reflns_number 93581
_diffrn_reflns_point_group_measured_fraction_full 0.998
_diffrn_reflns_point_group_measured_fraction_max 0.998
_diffrn_reflns_theta_full 25.242
_diffrn_reflns_theta_max 27.919
_diffrn_reflns_theta_min 2.253
_diffrn_source_current 1.4
_diffrn_source_power 0.07
_diffrn_source_voltage 50.0
_diffrn_standards_number 0
_exptl_absorpt_coefficient_mu 2.050
_exptl_absorpt_correction_T_max 0.7456
_exptl_absorpt_correction_T_min 0.6848
_exptl_absorpt_correction_type multi-scan
_exptl_absorpt_process_details
;
SADABS-2016/2 (Bruker,2016/2) was used for absorption correction.
wR2(int) was 0.0832 before and 0.0660 after correction.
The Ratio of minimum to maximum transmission is 0.9185.
The \l/2 correction factor is Not present.
;
_exptl_crystal_colour yellow
_exptl_crystal_colour_primary yellow
_exptl_crystal_density_diffrn 1.366
_exptl_crystal_description block
_exptl_crystal_F_000 716
_exptl_crystal_size_max 0.234
_exptl_crystal_size_mid 0.203
_exptl_crystal_size_min 0.14
_refine_diff_density_max 0.562
_refine_diff_density_min -0.624
_refine_diff_density_rms 0.070
_refine_ls_extinction_method none
_refine_ls_goodness_of_fit_ref 1.047
_refine_ls_hydrogen_treatment constr
_refine_ls_matrix_type full
_refine_ls_number_parameters 391
_refine_ls_number_reflns 7986
_refine_ls_number_restraints 0
_refine_ls_restrained_S_all 1.047
_refine_ls_R_factor_all 0.0640
_refine_ls_R_factor_gt 0.0391
_refine_ls_shift/su_max 0.001
_refine_ls_shift/su_mean 0.000
_refine_ls_structure_factor_coef Fsqd
_refine_ls_weighting_details 'w=1/[\s^2^(Fo^2^)+(0.0417P)^2^+1.0568P] where P=(Fo^2^+2Fc^2^)/3'
_refine_ls_weighting_scheme calc
_refine_ls_wR_factor_gt 0.0837
_refine_ls_wR_factor_ref 0.0943
_reflns_Friedel_coverage 0.000
_reflns_number_gt 6089
_reflns_number_total 7986
_reflns_threshold_expression 'I > 2\s(I)'
_cod_data_source_file d3dt00089c2.cif
_cod_data_source_block megm_lamgabra_0m
_cod_database_code 7712374
_shelx_shelxl_version_number 2018/3
_shelx_space_group_comment
;
The symmetry employed for this shelxl refinement is uniquely defined
by the following loop, which should always be used as a source of
symmetry information in preference to the above space-group names.
They are only intended as comments.
;
_shelx_estimated_absorpt_t_max 0.762
_shelx_estimated_absorpt_t_min 0.646
_olex2_refinement_description
;
1. Fixed Uiso
 At 1.2 times of:
  All C(H) groups
 At 1.5 times of:
  All C(H,H,H) groups
2.a Aromatic/amide H refined with riding coordinates:
 C3(H3), C5(H5), C7(H7), C17(H17), C18(H18), C19(H19), C20(H20), C22(H22),
 C24(H24), C26(H26)
2.b Idealised Me refined as rotating group:
 C9(H9A,H9B,H9C), C10(H10A,H10B,H10C), C11(H11A,H11B,H11C), C13(H13A,H13B,
 H13C), C14(H14A,H14B,H14C), C15(H15A,H15B,H15C), C30(H30A,H30B,H30C), C31(H31A,
 H31B,H31C), C32(H32A,H32B,H32C), C34(H34A,H34B,H34C), C35(H35A,H35B,H35C),
 C36(H36A,H36B,H36C)
;
_olex2_submission_special_instructions 'No special instructions were received'

loop_
_space_group_symop_operation_xyz
'x, y, z'
'-x, -y, -z'

loop_
_atom_site_label
_atom_site_type_symbol
_atom_site_fract_x
_atom_site_fract_y
_atom_site_fract_z
_atom_site_U_iso_or_equiv
_atom_site_adp_type
_atom_site_occupancy
_atom_site_site_symmetry_order
_atom_site_calc_flag
_atom_site_refinement_flags_posn
_atom_site_refinement_flags_adp
_atom_site_refinement_flags_occupancy
_atom_site_disorder_assembly
_atom_site_disorder_group
Br1 Br 0.23563(3) 0.63061(3) 0.23796(2) 0.04371(10) Uani 1 1 d . . . . .
Ga1 Ga 0.42650(3) 0.53294(2) 0.31970(2) 0.02112(8) Uani 1 1 d . . . . .
O1 O 0.58818(19) 0.58236(14) 0.26901(12) 0.0279(4) Uani 1 1 d . . . . .
O2 O 0.53085(18) 0.39819(14) 0.26255(12) 0.0265(4) Uani 1 1 d . . . . .
N1 N 0.3905(2) 0.62158(16) 0.43588(14) 0.0222(4) Uani 1 1 d . . . . .
N2 N 0.3154(2) 0.44845(16) 0.41711(14) 0.0224(4) Uani 1 1 d . . . . .
C1 C 0.6307(3) 0.6626(2) 0.29173(17) 0.0227(5) Uani 1 1 d . . . . .
C2 C 0.7425(3) 0.6959(2) 0.22886(17) 0.0236(5) Uani 1 1 d . . . . .
C3 C 0.7946(3) 0.7733(2) 0.25893(18) 0.0258(5) Uani 1 1 d . . . . .
H3 H 0.873677 0.791398 0.218688 0.031 Uiso 1 1 calc R U . . .
C4 C 0.7398(3) 0.8275(2) 0.34460(18) 0.0254(5) Uani 1 1 d . . . . .
C5 C 0.6280(3) 0.7986(2) 0.40236(17) 0.0246(5) Uani 1 1 d . . . . .
H5 H 0.586729 0.834057 0.460324 0.030 Uiso 1 1 calc R U . . .
C6 C 0.5720(3) 0.71682(19) 0.37777(17) 0.0228(5) Uani 1 1 d . . . . .
C7 C 0.4582(3) 0.69247(19) 0.44400(17) 0.0227(5) Uani 1 1 d . . . . .
H7 H 0.428055 0.732015 0.500317 0.027 Uiso 1 1 calc R U . . .
C8 C 0.7995(3) 0.6503(2) 0.13001(18) 0.0268(5) Uani 1 1 d . . . . .
C9 C 0.6706(3) 0.6750(2) 0.07627(19) 0.0341(6) Uani 1 1 d . . . . .
H9A H 0.594755 0.644987 0.112475 0.051 Uiso 1 1 calc R U . . .
H9B H 0.705867 0.640565 0.015196 0.051 Uiso 1 1 calc R U . . .
H9C H 0.628692 0.755396 0.066825 0.051 Uiso 1 1 calc R U . . .
C10 C 0.8770(3) 0.5252(2) 0.1350(2) 0.0354(6) Uani 1 1 d . . . . .
H10A H 0.966586 0.510543 0.161941 0.053 Uiso 1 1 calc R U . . .
H10B H 0.902923 0.496461 0.071681 0.053 Uiso 1 1 calc R U . . .
H10C H 0.810958 0.488452 0.174531 0.053 Uiso 1 1 calc R U . . .
C11 C 0.9102(3) 0.7043(2) 0.0725(2) 0.0366(6) Uani 1 1 d . . . . .
H11A H 0.863921 0.784711 0.068003 0.055 Uiso 1 1 calc R U . . .
H11B H 0.941024 0.674852 0.009408 0.055 Uiso 1 1 calc R U . . .
H11C H 0.996320 0.687790 0.103401 0.055 Uiso 1 1 calc R U . . .
C12 C 0.8056(3) 0.9124(2) 0.37084(19) 0.0295(6) Uani 1 1 d . . . . .
C13 C 0.9346(3) 0.8528(3) 0.4211(2) 0.0421(7) Uani 1 1 d . . . . .
H13A H 0.899944 0.814463 0.478269 0.063 Uiso 1 1 calc R U . . .
H13B H 0.977292 0.906850 0.437820 0.063 Uiso 1 1 calc R U . . .
H13C H 1.009435 0.798603 0.379696 0.063 Uiso 1 1 calc R U . . .
C14 C 0.8590(5) 0.9747(3) 0.2837(2) 0.0606(11) Uani 1 1 d . . . . .
H14A H 0.942133 0.923354 0.244770 0.091 Uiso 1 1 calc R U . . .
H14B H 0.890584 1.034015 0.302612 0.091 Uiso 1 1 calc R U . . .
H14C H 0.778779 1.006931 0.247744 0.091 Uiso 1 1 calc R U . . .
C15 C 0.6914(4) 0.9978(3) 0.4359(3) 0.0610(11) Uani 1 1 d . . . . .
H15A H 0.606583 1.035550 0.404924 0.092 Uiso 1 1 calc R U . . .
H15B H 0.735308 1.052376 0.450256 0.092 Uiso 1 1 calc R U . . .
H15C H 0.659104 0.960401 0.494232 0.092 Uiso 1 1 calc R U . . .
C16 C 0.2765(3) 0.6045(2) 0.50654(16) 0.0231(5) Uani 1 1 d . . . . .
C17 C 0.2027(3) 0.6734(2) 0.58054(18) 0.0299(6) Uani 1 1 d . . . . .
H17 H 0.227841 0.738167 0.586912 0.036 Uiso 1 1 calc R U . . .
C18 C 0.0928(3) 0.6479(2) 0.64484(18) 0.0313(6) Uani 1 1 d . . . . .
H18 H 0.042198 0.695390 0.695267 0.038 Uiso 1 1 calc R U . . .
C19 C 0.0558(3) 0.5533(2) 0.63624(18) 0.0293(6) Uani 1 1 d . . . . .
H19 H -0.019438 0.535943 0.681103 0.035 Uiso 1 1 calc R U . . .
C20 C 0.1275(3) 0.4843(2) 0.56309(17) 0.0265(5) Uani 1 1 d . . . . .
H20 H 0.102300 0.419274 0.557805 0.032 Uiso 1 1 calc R U . . .
C21 C 0.2369(3) 0.5098(2) 0.49692(17) 0.0227(5) Uani 1 1 d . . . . .
C22 C 0.2946(3) 0.3573(2) 0.39909(17) 0.0244(5) Uani 1 1 d . . . . .
H22 H 0.226155 0.331369 0.443360 0.029 Uiso 1 1 calc R U . . .
C23 C 0.3654(3) 0.2929(2) 0.31893(17) 0.0235(5) Uani 1 1 d . . . . .
C24 C 0.3161(3) 0.2028(2) 0.30731(18) 0.0270(5) Uani 1 1 d . . . . .
H24 H 0.240424 0.187881 0.353399 0.032 Uiso 1 1 calc R U . . .
C25 C 0.3736(3) 0.1364(2) 0.23208(19) 0.0265(5) Uani 1 1 d . . . . .
C26 C 0.4880(3) 0.1617(2) 0.16697(18) 0.0262(5) Uani 1 1 d . . . . .
H26 H 0.528727 0.117030 0.113749 0.031 Uiso 1 1 calc R U . . .
C27 C 0.5449(3) 0.2459(2) 0.17456(17) 0.0240(5) Uani 1 1 d . . . . .
C28 C 0.4803(3) 0.31580(19) 0.25254(17) 0.0221(5) Uani 1 1 d . . . . .
C29 C 0.6713(3) 0.2656(2) 0.10090(18) 0.0265(5) Uani 1 1 d . . . . .
C30 C 0.7232(3) 0.1815(3) 0.0235(2) 0.0429(7) Uani 1 1 d . . . . .
H30A H 0.754965 0.106355 0.051420 0.064 Uiso 1 1 calc R U . . .
H30B H 0.805817 0.195514 -0.020563 0.064 Uiso 1 1 calc R U . . .
H30C H 0.642059 0.188701 -0.010056 0.064 Uiso 1 1 calc R U . . .
C31 C 0.8026(3) 0.2538(2) 0.1494(2) 0.0314(6) Uani 1 1 d . . . . .
H31A H 0.772751 0.307422 0.199039 0.047 Uiso 1 1 calc R U . . .
H31B H 0.883075 0.267905 0.103234 0.047 Uiso 1 1 calc R U . . .
H31C H 0.835913 0.178515 0.176778 0.047 Uiso 1 1 calc R U . . .
C32 C 0.6207(3) 0.3813(2) 0.0541(2) 0.0351(6) Uani 1 1 d . . . . .
H32A H 0.536032 0.387779 0.024185 0.053 Uiso 1 1 calc R U . . .
H32B H 0.701362 0.392795 0.006530 0.053 Uiso 1 1 calc R U . . .
H32C H 0.592412 0.437474 0.101598 0.053 Uiso 1 1 calc R U . . .
C33 C 0.3160(3) 0.0432(2) 0.2141(2) 0.0295(6) Uani 1 1 d . . . . .
C34 C 0.2164(5) 0.0837(3) 0.1418(3) 0.0685(12) Uani 1 1 d . . . . .
H34A H 0.135483 0.149477 0.164219 0.103 Uiso 1 1 calc R U . . .
H34B H 0.176204 0.025279 0.131400 0.103 Uiso 1 1 calc R U . . .
H34C H 0.272696 0.102798 0.082727 0.103 Uiso 1 1 calc R U . . .
C35 C 0.2299(5) 0.0062(4) 0.3038(3) 0.0755(14) Uani 1 1 d . . . . .
H35A H 0.292489 -0.016583 0.352207 0.113 Uiso 1 1 calc R U . . .
H35B H 0.199393 -0.056317 0.290790 0.113 Uiso 1 1 calc R U . . .
H35C H 0.142532 0.067925 0.325954 0.113 Uiso 1 1 calc R U . . .
C36 C 0.4413(4) -0.0585(2) 0.1801(3) 0.0548(10) Uani 1 1 d . . . . .
H36A H 0.493840 -0.041106 0.118954 0.082 Uiso 1 1 calc R U . . .
H36B H 0.401876 -0.118834 0.174008 0.082 Uiso 1 1 calc R U . . .
H36C H 0.509316 -0.081398 0.225354 0.082 Uiso 1 1 calc R U . . .

loop_
_atom_site_aniso_label
_atom_site_aniso_U_11
_atom_site_aniso_U_22
_atom_site_aniso_U_33
_atom_site_aniso_U_23
_atom_site_aniso_U_13
_atom_site_aniso_U_12
Br1 0.03734(17) 0.0531(2) 0.03512(17) 0.00285(14) -0.01255(13) -0.00382(14)
Ga1 0.02217(14) 0.02278(14) 0.01841(14) -0.00393(10) 0.00113(10) -0.00868(11)
O1 0.0307(10) 0.0288(9) 0.0261(9) -0.0100(7) 0.0075(7) -0.0165(8)
O2 0.0231(9) 0.0254(9) 0.0314(10) -0.0087(7) 0.0043(7) -0.0110(7)
N1 0.0223(10) 0.0234(10) 0.0196(10) -0.0037(8) 0.0001(8) -0.0068(8)
N2 0.0238(10) 0.0224(10) 0.0205(10) -0.0045(8) 0.0006(8) -0.0080(8)
C1 0.0219(12) 0.0217(12) 0.0242(12) -0.0012(10) -0.0034(10) -0.0066(10)
C2 0.0228(12) 0.0252(12) 0.0219(12) -0.0007(10) -0.0010(10) -0.0075(10)
C3 0.0222(12) 0.0258(13) 0.0294(14) -0.0001(10) -0.0008(10) -0.0096(10)
C4 0.0249(12) 0.0246(13) 0.0288(13) -0.0012(10) -0.0071(10) -0.0091(10)
C5 0.0270(13) 0.0240(12) 0.0236(12) -0.0051(10) -0.0025(10) -0.0087(10)
C6 0.0234(12) 0.0208(12) 0.0224(12) -0.0021(9) -0.0020(10) -0.0051(10)
C7 0.0245(12) 0.0212(12) 0.0211(12) -0.0048(9) -0.0019(10) -0.0050(10)
C8 0.0265(13) 0.0277(13) 0.0237(13) -0.0029(10) 0.0031(10) -0.0085(11)
C9 0.0367(15) 0.0398(16) 0.0261(14) -0.0048(12) -0.0023(12) -0.0130(13)
C10 0.0392(16) 0.0302(15) 0.0288(15) -0.0049(11) 0.0074(12) -0.0060(12)
C11 0.0400(16) 0.0416(17) 0.0286(15) -0.0029(12) 0.0065(12) -0.0197(13)
C12 0.0304(14) 0.0280(14) 0.0341(15) -0.0042(11) -0.0038(11) -0.0148(11)
C13 0.0435(17) 0.0463(18) 0.0475(19) -0.0031(14) -0.0151(14) -0.0243(15)
C14 0.102(3) 0.058(2) 0.048(2) 0.0152(17) -0.024(2) -0.059(2)
C15 0.0443(19) 0.0432(19) 0.101(3) -0.037(2) 0.0009(19) -0.0182(16)
C16 0.0223(12) 0.0280(13) 0.0185(12) -0.0015(10) -0.0022(9) -0.0076(10)
C17 0.0311(14) 0.0305(14) 0.0284(14) -0.0071(11) 0.0002(11) -0.0113(11)
C18 0.0261(13) 0.0411(16) 0.0229(13) -0.0105(11) 0.0034(10) -0.0066(12)
C19 0.0251(13) 0.0403(15) 0.0206(13) 0.0000(11) 0.0017(10) -0.0109(11)
C20 0.0259(13) 0.0296(13) 0.0242(13) -0.0005(10) -0.0035(10) -0.0097(11)
C21 0.0223(12) 0.0239(12) 0.0200(12) -0.0018(9) -0.0025(9) -0.0047(10)
C22 0.0243(12) 0.0257(13) 0.0236(13) -0.0013(10) -0.0015(10) -0.0095(10)
C23 0.0237(12) 0.0233(12) 0.0238(13) -0.0036(10) -0.0018(10) -0.0081(10)
C24 0.0259(13) 0.0251(13) 0.0306(14) -0.0020(10) -0.0020(11) -0.0101(10)
C25 0.0251(13) 0.0218(12) 0.0334(14) -0.0037(10) -0.0067(11) -0.0067(10)
C26 0.0264(13) 0.0243(13) 0.0274(13) -0.0069(10) -0.0028(10) -0.0066(10)
C27 0.0222(12) 0.0246(12) 0.0239(13) -0.0011(10) -0.0028(10) -0.0058(10)
C28 0.0206(12) 0.0197(12) 0.0253(13) -0.0034(9) -0.0024(10) -0.0052(9)
C29 0.0275(13) 0.0262(13) 0.0252(13) -0.0059(10) 0.0027(10) -0.0101(10)
C30 0.0471(18) 0.0439(18) 0.0362(17) -0.0147(14) 0.0126(14) -0.0196(15)
C31 0.0220(13) 0.0311(14) 0.0378(15) 0.0013(12) 0.0009(11) -0.0079(11)
C32 0.0395(16) 0.0372(16) 0.0298(15) 0.0023(12) -0.0057(12) -0.0145(13)
C33 0.0276(13) 0.0248(13) 0.0392(15) -0.0070(11) -0.0055(11) -0.0107(11)
C34 0.073(3) 0.048(2) 0.107(3) 0.005(2) -0.060(3) -0.0254(19)
C35 0.108(3) 0.076(3) 0.064(3) -0.029(2) 0.028(2) -0.074(3)
C36 0.0434(18) 0.0259(16) 0.097(3) -0.0153(17) -0.0082(18) -0.0115(14)

loop_
_atom_type_symbol
_atom_type_description
_atom_type_scat_dispersion_real
_atom_type_scat_dispersion_imag
_atom_type_scat_source
C C 0.0033 0.0016 'International Tables Vol C Tables 4.2.6.8 and 6.1.1.4'
H H 0.0000 0.0000 'International Tables Vol C Tables 4.2.6.8 and 6.1.1.4'
Br Br -0.2901 2.4595 'International Tables Vol C Tables 4.2.6.8 and 6.1.1.4'
Ga Ga 0.2307 1.6083 'International Tables Vol C Tables 4.2.6.8 and 6.1.1.4'
N N 0.0061 0.0033 'International Tables Vol C Tables 4.2.6.8 and 6.1.1.4'
O O 0.0106 0.0060 'International Tables Vol C Tables 4.2.6.8 and 6.1.1.4'

loop_
_geom_angle_atom_site_label_1
_geom_angle_atom_site_label_2
_geom_angle_atom_site_label_3
_geom_angle
_geom_angle_site_symmetry_1
_geom_angle_site_symmetry_3
_geom_angle_publ_flag
O1 Ga1 Br1 106.76(6) . . ?
O1 Ga1 N1 90.10(7) . . ?
O1 Ga1 N2 153.60(8) . . ?
O2 Ga1 Br1 109.32(6) . . ?
O2 Ga1 O1 87.61(7) . . ?
O2 Ga1 N1 145.14(8) . . ?
O2 Ga1 N2 88.24(8) . . ?
N1 Ga1 Br1 104.63(6) . . ?
N1 Ga1 N2 78.68(8) . . ?
N2 Ga1 Br1 99.21(6) . . ?
C1 O1 Ga1 131.87(16) . . ?
C28 O2 Ga1 127.59(15) . . ?
C7 N1 Ga1 124.23(16) . . ?
C7 N1 C16 122.2(2) . . ?
C16 N1 Ga1 113.50(15) . . ?
C21 N2 Ga1 113.58(15) . . ?
C22 N2 Ga1 122.70(17) . . ?
C22 N2 C21 122.3(2) . . ?
O1 C1 C2 119.3(2) . . ?
O1 C1 C6 122.5(2) . . ?
C6 C1 C2 118.2(2) . . ?
C1 C2 C8 121.2(2) . . ?
C3 C2 C1 117.7(2) . . ?
C3 C2 C8 121.0(2) . . ?
C2 C3 H3 117.4 . . ?
C2 C3 C4 125.2(2) . . ?
C4 C3 H3 117.4 . . ?
C3 C4 C12 120.8(2) . . ?
C5 C4 C3 116.5(2) . . ?
C5 C4 C12 122.6(2) . . ?
C4 C5 H5 119.2 . . ?
C4 C5 C6 121.6(2) . . ?
C6 C5 H5 119.2 . . ?
C1 C6 C5 120.6(2) . . ?
C7 C6 C1 122.9(2) . . ?
C7 C6 C5 116.4(2) . . ?
N1 C7 C6 126.8(2) . . ?
N1 C7 H7 116.6 . . ?
C6 C7 H7 116.6 . . ?
C9 C8 C2 109.7(2) . . ?
C10 C8 C2 110.8(2) . . ?
C10 C8 C9 109.8(2) . . ?
C10 C8 C11 107.4(2) . . ?
C11 C8 C2 112.1(2) . . ?
C11 C8 C9 107.0(2) . . ?
C8 C9 H9A 109.5 . . ?
C8 C9 H9B 109.5 . . ?
C8 C9 H9C 109.5 . . ?
H9A C9 H9B 109.5 . . ?
H9A C9 H9C 109.5 . . ?
H9B C9 H9C 109.5 . . ?
C8 C10 H10A 109.5 . . ?
C8 C10 H10B 109.5 . . ?
C8 C10 H10C 109.5 . . ?
H10A C10 H10B 109.5 . . ?
H10A C10 H10C 109.5 . . ?
H10B C10 H10C 109.5 . . ?
C8 C11 H11A 109.5 . . ?
C8 C11 H11B 109.5 . . ?
C8 C11 H11C 109.5 . . ?
H11A C11 H11B 109.5 . . ?
H11A C11 H11C 109.5 . . ?
H11B C11 H11C 109.5 . . ?
C13 C12 C4 109.2(2) . . ?
C13 C12 C14 109.3(3) . . ?
C13 C12 C15 108.7(3) . . ?
C14 C12 C4 110.9(2) . . ?
C14 C12 C15 107.7(3) . . ?
C15 C12 C4 111.0(2) . . ?
C12 C13 H13A 109.5 . . ?
C12 C13 H13B 109.5 . . ?
C12 C13 H13C 109.5 . . ?
H13A C13 H13B 109.5 . . ?
H13A C13 H13C 109.5 . . ?
H13B C13 H13C 109.5 . . ?
C12 C14 H14A 109.5 . . ?
C12 C14 H14B 109.5 . . ?
C12 C14 H14C 109.5 . . ?
H14A C14 H14B 109.5 . . ?
H14A C14 H14C 109.5 . . ?
H14B C14 H14C 109.5 . . ?
C12 C15 H15A 109.5 . . ?
C12 C15 H15B 109.5 . . ?
C12 C15 H15C 109.5 . . ?
H15A C15 H15B 109.5 . . ?
H15A C15 H15C 109.5 . . ?
H15B C15 H15C 109.5 . . ?
C17 C16 N1 125.5(2) . . ?
C17 C16 C21 119.6(2) . . ?
C21 C16 N1 114.9(2) . . ?
C16 C17 H17 120.0 . . ?
C18 C17 C16 120.0(2) . . ?
C18 C17 H17 120.0 . . ?
C17 C18 H18 119.8 . . ?
C17 C18 C19 120.3(2) . . ?
C19 C18 H18 119.8 . . ?
C18 C19 H19 119.8 . . ?
C20 C19 C18 120.3(2) . . ?
C20 C19 H19 119.8 . . ?
C19 C20 H20 120.0 . . ?
C19 C20 C21 120.0(2) . . ?
C21 C20 H20 120.0 . . ?
C16 C21 N2 114.5(2) . . ?
C20 C21 N2 125.7(2) . . ?
C20 C21 C16 119.7(2) . . ?
N2 C22 H22 117.2 . . ?
N2 C22 C23 125.7(2) . . ?
C23 C22 H22 117.2 . . ?
C24 C23 C22 116.9(2) . . ?
C24 C23 C28 120.3(2) . . ?
C28 C23 C22 122.9(2) . . ?
C23 C24 H24 118.9 . . ?
C25 C24 C23 122.2(2) . . ?
C25 C24 H24 118.9 . . ?
C24 C25 C26 116.0(2) . . ?
C24 C25 C33 123.5(2) . . ?
C26 C25 C33 120.4(2) . . ?
C25 C26 H26 117.4 . . ?
C27 C26 C25 125.3(2) . . ?
C27 C26 H26 117.4 . . ?
C26 C27 C28 117.5(2) . . ?
C26 C27 C29 121.4(2) . . ?
C28 C27 C29 121.0(2) . . ?
O2 C28 C23 121.6(2) . . ?
O2 C28 C27 119.7(2) . . ?
C23 C28 C27 118.6(2) . . ?
C30 C29 C27 112.3(2) . . ?
C30 C29 C31 107.7(2) . . ?
C30 C29 C32 107.6(2) . . ?
C31 C29 C27 108.8(2) . . ?
C31 C29 C32 110.5(2) . . ?
C32 C29 C27 110.0(2) . . ?
C29 C30 H30A 109.5 . . ?
C29 C30 H30B 109.5 . . ?
C29 C30 H30C 109.5 . . ?
H30A C30 H30B 109.5 . . ?
H30A C30 H30C 109.5 . . ?
H30B C30 H30C 109.5 . . ?
C29 C31 H31A 109.5 . . ?
C29 C31 H31B 109.5 . . ?
C29 C31 H31C 109.5 . . ?
H31A C31 H31B 109.5 . . ?
H31A C31 H31C 109.5 . . ?
H31B C31 H31C 109.5 . . ?
C29 C32 H32A 109.5 . . ?
C29 C32 H32B 109.5 . . ?
C29 C32 H32C 109.5 . . ?
H32A C32 H32B 109.5 . . ?
H32A C32 H32C 109.5 . . ?
H32B C32 H32C 109.5 . . ?
C25 C33 C35 111.5(2) . . ?
C34 C33 C25 108.9(2) . . ?
C34 C33 C35 109.1(3) . . ?
C34 C33 C36 109.9(3) . . ?
C36 C33 C25 111.2(2) . . ?
C36 C33 C35 106.3(3) . . ?
C33 C34 H34A 109.5 . . ?
C33 C34 H34B 109.5 . . ?
C33 C34 H34C 109.5 . . ?
H34A C34 H34B 109.5 . . ?
H34A C34 H34C 109.5 . . ?
H34B C34 H34C 109.5 . . ?
C33 C35 H35A 109.5 . . ?
C33 C35 H35B 109.5 . . ?
C33 C35 H35C 109.5 . . ?
H35A C35 H35B 109.5 . . ?
H35A C35 H35C 109.5 . . ?
H35B C35 H35C 109.5 . . ?
C33 C36 H36A 109.5 . . ?
C33 C36 H36B 109.5 . . ?
C33 C36 H36C 109.5 . . ?
H36A C36 H36B 109.5 . . ?
H36A C36 H36C 109.5 . . ?
H36B C36 H36C 109.5 . . ?

loop_
_geom_bond_atom_site_label_1
_geom_bond_atom_site_label_2
_geom_bond_distance
_geom_bond_site_symmetry_2
_geom_bond_publ_flag
Br1 Ga1 2.3419(4) . ?
Ga1 O1 1.8745(16) . ?
Ga1 O2 1.8724(17) . ?
Ga1 N1 2.0335(19) . ?
Ga1 N2 2.048(2) . ?
O1 C1 1.309(3) . ?
O2 C28 1.323(3) . ?
N1 C7 1.302(3) . ?
N1 C16 1.417(3) . ?
N2 C21 1.412(3) . ?
N2 C22 1.299(3) . ?
C1 C2 1.428(3) . ?
C1 C6 1.417(3) . ?
C2 C3 1.380(3) . ?
C2 C8 1.536(3) . ?
C3 H3 0.9500 . ?
C3 C4 1.410(4) . ?
C4 C5 1.368(3) . ?
C4 C12 1.530(3) . ?
C5 H5 0.9500 . ?
C5 C6 1.421(3) . ?
C6 C7 1.415(3) . ?
C7 H7 0.9500 . ?
C8 C9 1.534(4) . ?
C8 C10 1.531(4) . ?
C8 C11 1.533(3) . ?
C9 H9A 0.9800 . ?
C9 H9B 0.9800 . ?
C9 H9C 0.9800 . ?
C10 H10A 0.9800 . ?
C10 H10B 0.9800 . ?
C10 H10C 0.9800 . ?
C11 H11A 0.9800 . ?
C11 H11B 0.9800 . ?
C11 H11C 0.9800 . ?
C12 C13 1.522(4) . ?
C12 C14 1.524(4) . ?
C12 C15 1.529(4) . ?
C13 H13A 0.9800 . ?
C13 H13B 0.9800 . ?
C13 H13C 0.9800 . ?
C14 H14A 0.9800 . ?
C14 H14B 0.9800 . ?
C14 H14C 0.9800 . ?
C15 H15A 0.9800 . ?
C15 H15B 0.9800 . ?
C15 H15C 0.9800 . ?
C16 C17 1.388(3) . ?
C16 C21 1.404(3) . ?
C17 H17 0.9500 . ?
C17 C18 1.379(4) . ?
C18 H18 0.9500 . ?
C18 C19 1.386(4) . ?
C19 H19 0.9500 . ?
C19 C20 1.376(4) . ?
C20 H20 0.9500 . ?
C20 C21 1.390(3) . ?
C22 H22 0.9500 . ?
C22 C23 1.421(3) . ?
C23 C24 1.414(3) . ?
C23 C28 1.416(3) . ?
C24 H24 0.9500 . ?
C24 C25 1.366(4) . ?
C25 C26 1.417(3) . ?
C25 C33 1.528(3) . ?
C26 H26 0.9500 . ?
C26 C27 1.376(3) . ?
C27 C28 1.427(3) . ?
C27 C29 1.537(3) . ?
C29 C30 1.529(4) . ?
C29 C31 1.532(4) . ?
C29 C32 1.533(4) . ?
C30 H30A 0.9800 . ?
C30 H30B 0.9800 . ?
C30 H30C 0.9800 . ?
C31 H31A 0.9800 . ?
C31 H31B 0.9800 . ?
C31 H31C 0.9800 . ?
C32 H32A 0.9800 . ?
C32 H32B 0.9800 . ?
C32 H32C 0.9800 . ?
C33 C34 1.507(4) . ?
C33 C35 1.529(4) . ?
C33 C36 1.514(4) . ?
C34 H34A 0.9800 . ?
C34 H34B 0.9800 . ?
C34 H34C 0.9800 . ?
C35 H35A 0.9800 . ?
C35 H35B 0.9800 . ?
C35 H35C 0.9800 . ?
C36 H36A 0.9800 . ?
C36 H36B 0.9800 . ?
C36 H36C 0.9800 . ?

loop_
_geom_torsion_atom_site_label_1
_geom_torsion_atom_site_label_2
_geom_torsion_atom_site_label_3
_geom_torsion_atom_site_label_4
_geom_torsion
_geom_torsion_site_symmetry_1
_geom_torsion_site_symmetry_2
_geom_torsion_site_symmetry_3
_geom_torsion_site_symmetry_4
_geom_torsion_publ_flag
Br1 Ga1 O1 C1 90.8(2) . . . . ?
Br1 Ga1 O2 C28 -61.7(2) . . . . ?
Ga1 O1 C1 C2 -167.36(18) . . . . ?
Ga1 O1 C1 C6 13.9(4) . . . . ?
Ga1 O2 C28 C23 -30.9(3) . . . . ?
Ga1 O2 C28 C27 150.82(18) . . . . ?
Ga1 N1 C7 C6 -3.5(4) . . . . ?
Ga1 N1 C16 C17 -161.9(2) . . . . ?
Ga1 N1 C16 C21 16.8(3) . . . . ?
Ga1 N2 C21 C16 -14.8(3) . . . . ?
Ga1 N2 C21 C20 164.7(2) . . . . ?
Ga1 N2 C22 C23 12.1(3) . . . . ?
O1 Ga1 O2 C28 -168.7(2) . . . . ?
O1 C1 C2 C3 -173.9(2) . . . . ?
O1 C1 C2 C8 8.0(4) . . . . ?
O1 C1 C6 C5 175.9(2) . . . . ?
O1 C1 C6 C7 -3.0(4) . . . . ?
O2 Ga1 O1 C1 -159.8(2) . . . . ?
N1 Ga1 O1 C1 -14.6(2) . . . . ?
N1 Ga1 O2 C28 104.6(2) . . . . ?
N1 C16 C17 C18 179.7(2) . . . . ?
N1 C16 C21 N2 -1.2(3) . . . . ?
N1 C16 C21 C20 179.2(2) . . . . ?
N2 Ga1 O1 C1 -78.6(3) . . . . ?
N2 Ga1 O2 C28 37.4(2) . . . . ?
N2 C22 C23 C24 -173.5(2) . . . . ?
N2 C22 C23 C28 6.6(4) . . . . ?
C1 C2 C3 C4 -4.3(4) . . . . ?
C1 C2 C8 C9 56.9(3) . . . . ?
C1 C2 C8 C10 -64.5(3) . . . . ?
C1 C2 C8 C11 175.6(2) . . . . ?
C1 C6 C7 N1 -1.6(4) . . . . ?
C2 C1 C6 C5 -2.8(4) . . . . ?
C2 C1 C6 C7 178.2(2) . . . . ?
C2 C3 C4 C5 1.3(4) . . . . ?
C2 C3 C4 C12 -179.8(2) . . . . ?
C3 C2 C8 C9 -121.1(3) . . . . ?
C3 C2 C8 C10 117.5(3) . . . . ?
C3 C2 C8 C11 -2.4(3) . . . . ?
C3 C4 C5 C6 1.0(4) . . . . ?
C3 C4 C12 C13 -88.1(3) . . . . ?
C3 C4 C12 C14 32.4(4) . . . . ?
C3 C4 C12 C15 152.1(3) . . . . ?
C4 C5 C6 C1 -0.2(4) . . . . ?
C4 C5 C6 C7 178.8(2) . . . . ?
C5 C4 C12 C13 90.8(3) . . . . ?
C5 C4 C12 C14 -148.7(3) . . . . ?
C5 C4 C12 C15 -29.0(4) . . . . ?
C5 C6 C7 N1 179.5(2) . . . . ?
C6 C1 C2 C3 4.9(3) . . . . ?
C6 C1 C2 C8 -173.2(2) . . . . ?
C7 N1 C16 C17 14.4(4) . . . . ?
C7 N1 C16 C21 -166.9(2) . . . . ?
C8 C2 C3 C4 173.8(2) . . . . ?
C12 C4 C5 C6 -177.9(2) . . . . ?
C16 N1 C7 C6 -179.4(2) . . . . ?
C16 C17 C18 C19 0.3(4) . . . . ?
C17 C16 C21 N2 177.6(2) . . . . ?
C17 C16 C21 C20 -2.0(4) . . . . ?
C17 C18 C19 C20 -0.5(4) . . . . ?
C18 C19 C20 C21 -0.5(4) . . . . ?
C19 C20 C21 N2 -177.8(2) . . . . ?
C19 C20 C21 C16 1.7(4) . . . . ?
C21 N2 C22 C23 177.8(2) . . . . ?
C21 C16 C17 C18 1.0(4) . . . . ?
C22 N2 C21 C16 178.3(2) . . . . ?
C22 N2 C21 C20 -2.1(4) . . . . ?
C22 C23 C24 C25 178.6(2) . . . . ?
C22 C23 C28 O2 1.4(4) . . . . ?
C22 C23 C28 C27 179.7(2) . . . . ?
C23 C24 C25 C26 1.2(4) . . . . ?
C23 C24 C25 C33 -175.8(2) . . . . ?
C24 C23 C28 O2 -178.6(2) . . . . ?
C24 C23 C28 C27 -0.3(4) . . . . ?
C24 C25 C26 C27 0.7(4) . . . . ?
C24 C25 C33 C34 99.8(3) . . . . ?
C24 C25 C33 C35 -20.6(4) . . . . ?
C24 C25 C33 C36 -139.0(3) . . . . ?
C25 C26 C27 C28 -2.3(4) . . . . ?
C25 C26 C27 C29 178.9(2) . . . . ?
C26 C25 C33 C34 -77.1(3) . . . . ?
C26 C25 C33 C35 162.5(3) . . . . ?
C26 C25 C33 C36 44.1(4) . . . . ?
C26 C27 C28 O2 -179.6(2) . . . . ?
C26 C27 C28 C23 2.0(3) . . . . ?
C26 C27 C29 C30 -1.0(4) . . . . ?
C26 C27 C29 C31 -120.1(3) . . . . ?
C26 C27 C29 C32 118.7(3) . . . . ?
C28 C23 C24 C25 -1.4(4) . . . . ?
C28 C27 C29 C30 -179.7(2) . . . . ?
C28 C27 C29 C31 61.2(3) . . . . ?
C28 C27 C29 C32 -60.0(3) . . . . ?
C29 C27 C28 O2 -0.8(4) . . . . ?
C29 C27 C28 C23 -179.2(2) . . . . ?
C33 C25 C26 C27 177.8(2) . . . . ?
